data_1553140
loop_
_publ_author_name
'Pan, Dong'
'Chen, Gen-Qiang'
'Tang, Xiang-Ying'
'Shi, Min'

_publ_section_title
;
 Palladium-catalyzed intramolecular rearrangement of
 vinylidenecyclopropanes through C--C bond activation
;
_journal_issue 7
_journal_name_full 'Organic Chemistry Frontiers'
_journal_page_first 792
_journal_paper_doi 10.1039/C5QO00127G
_journal_volume 2
_journal_year 2015
_chemical_formula_sum 'C30 H31 N O2 S'
_chemical_formula_weight 469.62
_space_group_crystal_system monoclinic
_space_group_IT_number 14
_space_group_name_Hall '-P 2yn'
_space_group_name_H-M_alt 'P 1 21/n 1'
_atom_sites_solution_hydrogens mixed
_audit_creation_method SHELXL-2013
_audit_update_record
;
2014-10-27 deposited with the CCDC.
2015-04-29 downloaded from the CCDC.
;
_cell_angle_alpha 90
_cell_angle_beta 90.183(2)
_cell_angle_gamma 90
_cell_formula_units_Z 4
_cell_length_a 8.5768(9)
_cell_length_b 10.2978(11)
_cell_length_c 28.986(3)
_cell_measurement_reflns_used 3928
_cell_measurement_temperature 293(2)
_cell_measurement_theta_max 50.715
_cell_measurement_theta_min 4.852
_cell_volume 2560.1(5)
_computing_cell_refinement 'Bruker SMART'
_computing_data_collection 'Bruker SMART'
_computing_data_reduction 'Bruker SHELXTL'
_computing_molecular_graphics 'Bruker SHELXTL'
_computing_publication_material 'Bruker SHELXTL'
_computing_structure_refinement 'SHELXL-2013 (Sheldrick, 2013)'
_computing_structure_solution 'Bruker SHELXTL'
_diffrn_ambient_temperature 293(2)
_diffrn_measured_fraction_theta_full 1.000
_diffrn_measured_fraction_theta_max 1.000
_diffrn_measurement_device_type 'CCD area detector'
_diffrn_measurement_method 'phi and omega scans'
_diffrn_radiation_type MoK\a
_diffrn_radiation_wavelength 0.71073
_diffrn_reflns_av_R_equivalents 0.0604
_diffrn_reflns_av_unetI/netI 0.0637
_diffrn_reflns_Laue_measured_fraction_full 1.000
_diffrn_reflns_Laue_measured_fraction_max 1.000
_diffrn_reflns_limit_h_max 10
_diffrn_reflns_limit_h_min -10
_diffrn_reflns_limit_k_max 11
_diffrn_reflns_limit_k_min -12
_diffrn_reflns_limit_l_max 18
_diffrn_reflns_limit_l_min -35
_diffrn_reflns_number 15060
_diffrn_reflns_point_group_measured_fraction_full 1.000
_diffrn_reflns_point_group_measured_fraction_max 1.000
_diffrn_reflns_theta_full 25.242
_diffrn_reflns_theta_max 25.996
_diffrn_reflns_theta_min 2.099
_exptl_absorpt_coefficient_mu 0.153
_exptl_absorpt_correction_T_max 0.7457
_exptl_absorpt_correction_T_min 0.6019
_exptl_absorpt_correction_type multi-scan
_exptl_absorpt_process_details sadabs
_exptl_crystal_colour colorless
_exptl_crystal_density_diffrn 1.218
_exptl_crystal_description prismatic
_exptl_crystal_F_000 1000
_exptl_crystal_size_max 0.211
_exptl_crystal_size_mid 0.156
_exptl_crystal_size_min 0.112
_refine_diff_density_max 0.234
_refine_diff_density_min -0.334
_refine_diff_density_rms 0.047
_refine_ls_extinction_coef 0.0099(11)
_refine_ls_extinction_expression Fc^*^=kFc[1+0.001xFc^2^\l^3^/sin(2\q)]^-1/4^
_refine_ls_extinction_method SHELXL
_refine_ls_goodness_of_fit_ref 1.021
_refine_ls_hydrogen_treatment mixed
_refine_ls_matrix_type full
_refine_ls_number_parameters 313
_refine_ls_number_reflns 5043
_refine_ls_number_restraints 1
_refine_ls_restrained_S_all 1.021
_refine_ls_R_factor_all 0.0627
_refine_ls_R_factor_gt 0.0490
_refine_ls_shift/su_max 0.001
_refine_ls_shift/su_mean 0.000
_refine_ls_structure_factor_coef Fsqd
_refine_ls_weighting_details 'w=1/[\s^2^(Fo^2^)+(0.0565P)^2^+0.5008P] where P=(Fo^2^+2Fc^2^)/3'
_refine_ls_weighting_scheme calc
_refine_ls_wR_factor_gt 0.1211
_refine_ls_wR_factor_ref 0.1312
_reflns_Friedel_coverage 0.000
_reflns_number_gt 3943
_reflns_number_total 5043
_reflns_threshold_expression 'I > 2\s(I)'
_cod_data_source_file c5qo00127g2.cif
_cod_data_source_block cd214592
_cod_original_sg_symbol_H-M 'P 21/n'
_cod_database_code 1553140
_shelx_space_group_comment
; 
The symmetry employed for this shelxl refinement is uniquely defined 
by the following loop, which should always be used as a source of 
symmetry information in preference to the above space-group names. 
They are only intended as comments. 
;
_shelxl_version_number 2013-4

loop_
_space_group_symop_operation_xyz
'x, y, z'
'-x+1/2, y+1/2, -z+1/2'
'-x, -y, -z'
'x-1/2, -y-1/2, z-1/2'

loop_
_atom_site_label
_atom_site_type_symbol
_atom_site_fract_x
_atom_site_fract_y
_atom_site_fract_z
_atom_site_U_iso_or_equiv
_atom_site_adp_type
_atom_site_occupancy
_atom_site_site_symmetry_order
_atom_site_calc_flag
_atom_site_refinement_flags_posn
_atom_site_refinement_flags_adp
S1 S 0.07314(6) 0.70863(4) 0.00142(2) 0.04977(17) Uani 1 1 d . .
N1 N 0.2079(2) 0.61436(16) 0.02100(6) 0.0513(4) Uani 1 1 d D .
O1 O 0.14561(19) 0.82301(13) -0.01544(5) 0.0643(4) Uani 1 1 d . .
O2 O -0.01687(18) 0.63113(13) -0.02954(4) 0.0613(4) Uani 1 1 d . .
C1 C 0.3206(2) 0.66090(19) 0.05514(7) 0.0543(5) Uani 1 1 d . .
H1A H 0.3402 0.7524 0.0497 0.065 Uiso 1 1 calc R U
H1B H 0.4181 0.6149 0.0509 0.065 Uiso 1 1 calc R U
C2 C 0.2685(2) 0.64364(17) 0.10387(6) 0.0464(4) Uani 1 1 d . .
H2 H 0.2222 0.7134 0.1189 0.056 Uiso 1 1 calc R U
C3 C 0.28579(19) 0.53360(17) 0.12622(6) 0.0402(4) Uani 1 1 d . .
C4 C 0.23881(19) 0.45811(16) 0.16860(6) 0.0382(4) Uani 1 1 d . .
C5 C 0.32482(19) 0.40135(17) 0.12811(6) 0.0393(4) Uani 1 1 d . .
C6 C 0.38426(19) 0.29452(17) 0.10985(6) 0.0433(4) Uani 1 1 d . .
C7 C 0.3703(3) 0.16579(19) 0.13312(7) 0.0585(5) Uani 1 1 d . .
H7A H 0.3065 0.1746 0.1605 0.070 Uiso 1 1 calc R U
H7B H 0.4729 0.1363 0.1426 0.070 Uiso 1 1 calc R U
C8 C 0.2980(3) 0.0665(2) 0.10125(9) 0.0732(7) Uani 1 1 d . .
H8A H 0.1897 0.0890 0.0958 0.088 Uiso 1 1 calc R U
H8B H 0.3008 -0.0181 0.1159 0.088 Uiso 1 1 calc R U
C9 C 0.3824(3) 0.0594(2) 0.05551(9) 0.0762(7) Uani 1 1 d . .
H9A H 0.4876 0.0277 0.0605 0.091 Uiso 1 1 calc R U
H9B H 0.3291 -0.0013 0.0353 0.091 Uiso 1 1 calc R U
C10 C 0.3888(3) 0.1900(2) 0.03284(8) 0.0652(6) Uani 1 1 d . .
H10A H 0.2839 0.2170 0.0247 0.078 Uiso 1 1 calc R U
H10B H 0.4486 0.1835 0.0046 0.078 Uiso 1 1 calc R U
C11 C 0.4620(2) 0.2919(2) 0.06374(7) 0.0551(5) Uani 1 1 d . .
H11A H 0.5720 0.2731 0.0677 0.066 Uiso 1 1 calc R U
H11B H 0.4526 0.3765 0.0493 0.066 Uiso 1 1 calc R U
C12 C 0.06743(19) 0.43112(17) 0.17385(6) 0.0422(4) Uani 1 1 d . .
C13 C -0.0115(2) 0.3541(2) 0.14275(7) 0.0521(5) Uani 1 1 d . .
H13 H 0.0421 0.3169 0.1183 0.063 Uiso 1 1 calc R U
C14 C -0.1690(2) 0.3317(3) 0.14747(9) 0.0714(7) Uani 1 1 d . .
H14 H -0.2207 0.2789 0.1264 0.086 Uiso 1 1 calc R U
C15 C -0.2491(3) 0.3864(3) 0.18284(11) 0.0855(9) Uani 1 1 d . .
H15 H -0.3555 0.3714 0.1859 0.103 Uiso 1 1 calc R U
C16 C -0.1729(3) 0.4635(3) 0.21390(9) 0.0833(8) Uani 1 1 d . .
H16 H -0.2277 0.5010 0.2381 0.100 Uiso 1 1 calc R U
C17 C -0.0153(2) 0.4861(2) 0.20954(7) 0.0620(6) Uani 1 1 d . .
H17 H 0.0356 0.5388 0.2308 0.074 Uiso 1 1 calc R U
C18 C 0.32800(19) 0.47927(17) 0.21255(6) 0.0410(4) Uani 1 1 d . .
C19 C 0.3940(2) 0.59687(19) 0.22303(7) 0.0517(5) Uani 1 1 d . .
H19 H 0.3863 0.6648 0.2020 0.062 Uiso 1 1 calc R U
C20 C 0.4717(3) 0.6163(2) 0.26423(8) 0.0636(6) Uani 1 1 d . .
H20 H 0.5155 0.6969 0.2708 0.076 Uiso 1 1 calc R U
C21 C 0.4842(3) 0.5179(3) 0.29519(7) 0.0689(6) Uani 1 1 d . .
H21 H 0.5349 0.5313 0.3232 0.083 Uiso 1 1 calc R U
C22 C 0.4221(3) 0.3993(3) 0.28507(8) 0.0737(7) Uani 1 1 d . .
H22 H 0.4326 0.3313 0.3060 0.088 Uiso 1 1 calc R U
C23 C 0.3439(2) 0.3797(2) 0.24400(7) 0.0594(5) Uani 1 1 d . .
H23 H 0.3015 0.2986 0.2375 0.071 Uiso 1 1 calc R U
C24 C -0.0492(2) 0.75320(17) 0.04726(6) 0.0454(4) Uani 1 1 d . .
C25 C -0.0746(2) 0.88191(17) 0.05736(7) 0.0512(5) Uani 1 1 d . .
H25 H -0.0245 0.9465 0.0406 0.061 Uiso 1 1 calc R U
C26 C -0.1745(2) 0.9141(2) 0.09236(7) 0.0574(5) Uani 1 1 d . .
H26 H -0.1927 1.0013 0.0988 0.069 Uiso 1 1 calc R U
C27 C -0.2484(2) 0.8208(2) 0.11830(7) 0.0571(5) Uani 1 1 d . .
C28 C -0.2217(3) 0.6922(2) 0.10741(8) 0.0622(6) Uani 1 1 d . .
H28 H -0.2714 0.6276 0.1243 0.075 Uiso 1 1 calc R U
C29 C -0.1238(3) 0.65781(19) 0.07241(7) 0.0585(5) Uani 1 1 d . .
H29 H -0.1075 0.5707 0.0655 0.070 Uiso 1 1 calc R U
C30 C -0.3544(3) 0.8570(3) 0.15736(10) 0.0850(8) Uani 1 1 d . .
H30A H -0.4606 0.8400 0.1487 0.127 Uiso 1 1 calc R U
H30B H -0.3423 0.9476 0.1643 0.127 Uiso 1 1 calc R U
H30C H -0.3281 0.8065 0.1841 0.127 Uiso 1 1 calc R U
H1 H 0.173(2) 0.5443(16) 0.0263(7) 0.052(6) Uiso 1 1 d D .

loop_
_atom_site_aniso_label
_atom_site_aniso_U_11
_atom_site_aniso_U_22
_atom_site_aniso_U_33
_atom_site_aniso_U_23
_atom_site_aniso_U_13
_atom_site_aniso_U_12
S1 0.0768(4) 0.0372(3) 0.0353(3) 0.00589(18) -0.0011(2) 0.0021(2)
N1 0.0727(11) 0.0381(9) 0.0432(9) 0.0066(7) 0.0019(8) -0.0005(8)
O1 0.0949(11) 0.0454(8) 0.0528(8) 0.0163(6) 0.0108(8) -0.0001(7)
O2 0.0949(11) 0.0505(8) 0.0384(7) -0.0011(6) -0.0111(7) 0.0034(7)
C1 0.0609(12) 0.0494(11) 0.0526(11) 0.0124(9) 0.0057(10) -0.0071(9)
C2 0.0528(10) 0.0423(10) 0.0439(10) 0.0012(8) -0.0004(8) -0.0042(8)
C3 0.0388(9) 0.0464(10) 0.0353(9) -0.0022(7) 0.0009(7) -0.0071(7)
C4 0.0390(9) 0.0407(9) 0.0350(8) -0.0001(7) 0.0012(7) -0.0002(7)
C5 0.0359(8) 0.0461(10) 0.0359(9) 0.0002(7) -0.0001(7) -0.0050(7)
C6 0.0370(9) 0.0501(10) 0.0428(10) -0.0058(8) -0.0008(7) -0.0011(7)
C7 0.0659(13) 0.0525(11) 0.0571(12) 0.0008(10) -0.0019(10) 0.0078(10)
C8 0.0853(16) 0.0483(12) 0.0860(17) -0.0068(12) 0.0048(14) -0.0065(11)
C9 0.0824(16) 0.0639(14) 0.0823(17) -0.0288(13) 0.0005(14) 0.0028(12)
C10 0.0654(13) 0.0763(15) 0.0538(12) -0.0177(11) 0.0059(10) 0.0053(11)
C11 0.0481(10) 0.0628(12) 0.0545(12) -0.0091(10) 0.0111(9) 0.0006(9)
C12 0.0386(9) 0.0493(10) 0.0387(9) 0.0106(8) 0.0006(7) 0.0035(7)
C13 0.0440(10) 0.0646(12) 0.0477(11) 0.0096(9) -0.0060(8) -0.0027(9)
C14 0.0445(11) 0.0912(17) 0.0783(16) 0.0236(14) -0.0162(12) -0.0113(11)
C15 0.0359(11) 0.124(2) 0.097(2) 0.0431(18) 0.0008(13) 0.0038(13)
C16 0.0543(13) 0.123(2) 0.0727(16) 0.0214(16) 0.0209(13) 0.0257(14)
C17 0.0520(11) 0.0817(15) 0.0523(12) 0.0013(11) 0.0088(9) 0.0104(11)
C18 0.0385(9) 0.0498(10) 0.0349(9) -0.0038(8) 0.0035(7) 0.0034(7)
C19 0.0553(11) 0.0510(11) 0.0488(11) -0.0095(9) -0.0029(9) 0.0047(9)
C20 0.0615(12) 0.0711(14) 0.0581(13) -0.0250(11) -0.0093(10) 0.0058(10)
C21 0.0599(13) 0.1030(19) 0.0438(11) -0.0166(12) -0.0114(10) 0.0132(13)
C22 0.0804(16) 0.0953(18) 0.0454(12) 0.0162(12) -0.0093(11) 0.0027(14)
C23 0.0678(13) 0.0647(13) 0.0457(11) 0.0104(10) -0.0041(10) -0.0083(10)
C24 0.0606(11) 0.0385(9) 0.0372(9) 0.0047(7) -0.0073(8) 0.0007(8)
C25 0.0693(12) 0.0378(9) 0.0465(11) 0.0020(8) -0.0066(10) -0.0032(8)
C26 0.0714(13) 0.0451(11) 0.0557(12) -0.0059(9) -0.0054(11) 0.0072(9)
C27 0.0558(11) 0.0626(13) 0.0530(12) 0.0010(10) -0.0050(10) 0.0068(10)
C28 0.0724(14) 0.0530(12) 0.0612(13) 0.0135(10) 0.0084(11) -0.0001(10)
C29 0.0789(14) 0.0385(10) 0.0580(12) 0.0057(9) 0.0060(11) 0.0019(9)
C30 0.0823(17) 0.0910(18) 0.0818(18) -0.0013(15) 0.0191(15) 0.0105(14)

loop_
_atom_type_symbol
_atom_type_description
_atom_type_scat_dispersion_real
_atom_type_scat_dispersion_imag
_atom_type_scat_source
C C 0.0033 0.0016 'International Tables Vol C Tables 4.2.6.8 and 6.1.1.4'
H H 0.0000 0.0000 'International Tables Vol C Tables 4.2.6.8 and 6.1.1.4'
N N 0.0061 0.0033 'International Tables Vol C Tables 4.2.6.8 and 6.1.1.4'
O O 0.0106 0.0060 'International Tables Vol C Tables 4.2.6.8 and 6.1.1.4'
S S 0.1246 0.1234 'International Tables Vol C Tables 4.2.6.8 and 6.1.1.4'

loop_
_geom_angle_atom_site_label_1
_geom_angle_atom_site_label_2
_geom_angle_atom_site_label_3
_geom_angle
O1 S1 O2 118.99(9)
O1 S1 N1 107.86(9)
O2 S1 N1 105.71(9)
O1 S1 C24 107.88(9)
O2 S1 C24 107.38(9)
N1 S1 C24 108.69(8)
C1 N1 S1 120.85(13)
C1 N1 H1 114.6(15)
S1 N1 H1 109.9(15)
N1 C1 C2 113.74(15)
N1 C1 H1A 108.8
C2 C1 H1A 108.8
N1 C1 H1B 108.8
C2 C1 H1B 108.8
H1A C1 H1B 107.7
C3 C2 C1 122.40(17)
C3 C2 H2 118.8
C1 C2 H2 118.8
C2 C3 C5 151.98(17)
C2 C3 C4 144.67(17)
C5 C3 C4 62.15(12)
C18 C4 C12 115.91(14)
C18 C4 C5 117.94(13)
C12 C4 C5 119.22(14)
C18 C4 C3 118.66(14)
C12 C4 C3 116.16(14)
C5 C4 C3 55.47(11)
C6 C5 C3 152.02(17)
C6 C5 C4 145.51(16)
C3 C5 C4 62.38(11)
C5 C6 C7 121.75(17)
C5 C6 C11 123.05(17)
C7 C6 C11 115.12(16)
C6 C7 C8 110.99(18)
C6 C7 H7A 109.4
C8 C7 H7A 109.4
C6 C7 H7B 109.4
C8 C7 H7B 109.4
H7A C7 H7B 108.0
C7 C8 C9 111.83(19)
C7 C8 H8A 109.3
C9 C8 H8A 109.3
C7 C8 H8B 109.3
C9 C8 H8B 109.3
H8A C8 H8B 107.9
C10 C9 C8 111.03(19)
C10 C9 H9A 109.4
C8 C9 H9A 109.4
C10 C9 H9B 109.4
C8 C9 H9B 109.4
H9A C9 H9B 108.0
C9 C10 C11 112.21(19)
C9 C10 H10A 109.2
C11 C10 H10A 109.2
C9 C10 H10B 109.2
C11 C10 H10B 109.2
H10A C10 H10B 107.9
C6 C11 C10 110.84(16)
C6 C11 H11A 109.5
C10 C11 H11A 109.5
C6 C11 H11B 109.5
C10 C11 H11B 109.5
H11A C11 H11B 108.1
C13 C12 C17 118.33(17)
C13 C12 C4 121.27(16)
C17 C12 C4 120.38(17)
C12 C13 C14 120.8(2)
C12 C13 H13 119.6
C14 C13 H13 119.6
C15 C14 C13 120.2(2)
C15 C14 H14 119.9
C13 C14 H14 119.9
C14 C15 C16 119.8(2)
C14 C15 H15 120.1
C16 C15 H15 120.1
C15 C16 C17 120.3(2)
C15 C16 H16 119.8
C17 C16 H16 119.8
C16 C17 C12 120.5(2)
C16 C17 H17 119.8
C12 C17 H17 119.8
C19 C18 C23 118.09(17)
C19 C18 C4 121.73(16)
C23 C18 C4 120.18(16)
C18 C19 C20 121.2(2)
C18 C19 H19 119.4
C20 C19 H19 119.4
C21 C20 C19 120.0(2)
C21 C20 H20 120.0
C19 C20 H20 120.0
C20 C21 C22 119.8(2)
C20 C21 H21 120.1
C22 C21 H21 120.1
C21 C22 C23 120.4(2)
C21 C22 H22 119.8
C23 C22 H22 119.8
C18 C23 C22 120.5(2)
C18 C23 H23 119.7
C22 C23 H23 119.7
C25 C24 C29 119.94(18)
C25 C24 S1 120.55(14)
C29 C24 S1 119.48(14)
C26 C25 C24 119.37(18)
C26 C25 H25 120.3
C24 C25 H25 120.3
C25 C26 C27 121.71(19)
C25 C26 H26 119.1
C27 C26 H26 119.1
C26 C27 C28 117.9(2)
C26 C27 C30 121.3(2)
C28 C27 C30 120.8(2)
C29 C28 C27 121.4(2)
C29 C28 H28 119.3
C27 C28 H28 119.3
C28 C29 C24 119.65(19)
C28 C29 H29 120.2
C24 C29 H29 120.2
C27 C30 H30A 109.5
C27 C30 H30B 109.5
H30A C30 H30B 109.5
C27 C30 H30C 109.5
H30A C30 H30C 109.5
H30B C30 H30C 109.5

loop_
_geom_bond_atom_site_label_1
_geom_bond_atom_site_label_2
_geom_bond_distance
S1 O1 1.4193(14)
S1 O2 1.4260(14)
S1 N1 1.6114(17)
S1 C24 1.7569(19)
N1 C1 1.462(3)
N1 H1 0.798(14)
C1 C2 1.493(3)
C1 H1A 0.9700
C1 H1B 0.9700
C2 C3 1.314(2)
C2 H2 0.9300
C3 C5 1.403(2)
C3 C4 1.510(2)
C4 C18 1.500(2)
C4 C12 1.504(2)
C4 C5 1.506(2)
C5 C6 1.324(2)
C6 C7 1.492(3)
C6 C11 1.496(3)
C7 C8 1.510(3)
C7 H7A 0.9700
C7 H7B 0.9700
C8 C9 1.514(3)
C8 H8A 0.9700
C8 H8B 0.9700
C9 C10 1.498(3)
C9 H9A 0.9700
C9 H9B 0.9700
C10 C11 1.515(3)
C10 H10A 0.9700
C10 H10B 0.9700
C11 H11A 0.9700
C11 H11B 0.9700
C12 C13 1.377(3)
C12 C17 1.378(3)
C13 C14 1.378(3)
C13 H13 0.9300
C14 C15 1.358(4)
C14 H14 0.9300
C15 C16 1.366(4)
C15 H15 0.9300
C16 C17 1.378(3)
C16 H16 0.9300
C17 H17 0.9300
C18 C19 1.371(3)
C18 C23 1.379(3)
C19 C20 1.380(3)
C19 H19 0.9300
C20 C21 1.358(3)
C20 H20 0.9300
C21 C22 1.364(3)
C21 H21 0.9300
C22 C23 1.380(3)
C22 H22 0.9300
C23 H23 0.9300
C24 C25 1.375(2)
C24 C29 1.382(3)
C25 C26 1.370(3)
C25 H25 0.9300
C26 C27 1.376(3)
C26 H26 0.9300
C27 C28 1.381(3)
C27 C30 1.502(3)
C28 C29 1.366(3)
C28 H28 0.9300
C29 H29 0.9300
C30 H30A 0.9600
C30 H30B 0.9600
C30 H30C 0.9600

loop_
_geom_hbond_atom_site_label_D
_geom_hbond_atom_site_label_H
_geom_hbond_atom_site_label_A
_geom_hbond_distance_DH
_geom_hbond_distance_HA
_geom_hbond_distance_DA
_geom_hbond_angle_DHA
_geom_hbond_site_symmetry_A
C29 H29 O2 0.93 2.56 3.444(2) 159.1 3_565
N1 H1 O2 0.798(14) 2.248(15) 3.023(2) 164(2) 3_565

loop_
_geom_torsion_atom_site_label_1
_geom_torsion_atom_site_label_2
_geom_torsion_atom_site_label_3
_geom_torsion_atom_site_label_4
_geom_torsion
O1 S1 N1 C1 53.54(16)
O2 S1 N1 C1 -178.17(14)
C24 S1 N1 C1 -63.17(16)
S1 N1 C1 C2 88.70(19)
N1 C1 C2 C3 83.2(2)
C1 C2 C3 C5 -8.0(5)
C1 C2 C3 C4 -166.7(2)
C2 C3 C4 C18 -85.3(3)
C5 C3 C4 C18 105.79(16)
C2 C3 C4 C12 60.1(3)
C5 C3 C4 C12 -108.80(16)
C2 C3 C4 C5 168.9(3)
C2 C3 C5 C6 10.1(6)
C4 C3 C5 C6 176.4(4)
C2 C3 C5 C4 -166.3(4)
C18 C4 C5 C6 75.9(3)
C12 C4 C5 C6 -73.8(3)
C3 C4 C5 C6 -177.0(3)
C18 C4 C5 C3 -107.10(17)
C12 C4 C5 C3 103.20(16)
C3 C5 C6 C7 -172.5(3)
C4 C5 C6 C7 1.9(4)
C3 C5 C6 C11 4.2(4)
C4 C5 C6 C11 178.5(2)
C5 C6 C7 C8 125.5(2)
C11 C6 C7 C8 -51.4(2)
C6 C7 C8 C9 52.7(3)
C7 C8 C9 C10 -55.7(3)
C8 C9 C10 C11 55.6(3)
C5 C6 C11 C10 -125.85(19)
C7 C6 C11 C10 51.0(2)
C9 C10 C11 C6 -52.4(2)
C18 C4 C12 C13 -149.35(17)
C5 C4 C12 C13 0.9(2)
C3 C4 C12 C13 64.3(2)
C18 C4 C12 C17 32.3(2)
C5 C4 C12 C17 -177.39(17)
C3 C4 C12 C17 -114.07(19)
C17 C12 C13 C14 -0.6(3)
C4 C12 C13 C14 -178.98(17)
C12 C13 C14 C15 0.6(3)
C13 C14 C15 C16 -0.3(4)
C14 C15 C16 C17 0.0(4)
C15 C16 C17 C12 -0.1(4)
C13 C12 C17 C16 0.4(3)
C4 C12 C17 C16 178.75(19)
C12 C4 C18 C19 -114.26(19)
C5 C4 C18 C19 95.1(2)
C3 C4 C18 C19 31.2(2)
C12 C4 C18 C23 64.9(2)
C5 C4 C18 C23 -85.7(2)
C3 C4 C18 C23 -149.56(18)
C23 C18 C19 C20 -1.2(3)
C4 C18 C19 C20 177.97(17)
C18 C19 C20 C21 0.2(3)
C19 C20 C21 C22 1.2(3)
C20 C21 C22 C23 -1.4(4)
C19 C18 C23 C22 1.0(3)
C4 C18 C23 C22 -178.24(19)
C21 C22 C23 C18 0.3(3)
O1 S1 C24 C25 7.35(19)
O2 S1 C24 C25 -122.03(16)
N1 S1 C24 C25 124.06(16)
O1 S1 C24 C29 -174.55(16)
O2 S1 C24 C29 56.07(18)
N1 S1 C24 C29 -57.84(18)
C29 C24 C25 C26 -0.1(3)
S1 C24 C25 C26 177.94(15)
C24 C25 C26 C27 1.1(3)
C25 C26 C27 C28 -1.4(3)
C25 C26 C27 C30 178.4(2)
C26 C27 C28 C29 0.7(3)
C30 C27 C28 C29 -179.1(2)
C27 C28 C29 C24 0.2(3)
C25 C24 C29 C28 -0.5(3)
S1 C24 C29 C28 -178.57(17)
